data_7126133
loop_
_publ_author_name
'Abdelraheem, Eman M. M.'
'Goodwin, Imogen'
'Shaabani, Shabnam'
'de Haan, Michel P.'
'Kurpiewska, Katarzyna'
'Kalinowska-T\/lu\'scik, Justyna'
'D\"omling, Alexander'

_publ_section_title
;
 'Atypical Ugi' tetrazoles.
;
_journal_issue 12
_journal_name_full 'Chemical communications (Cambridge, England)'
_journal_page_first 1799
_journal_page_last 1802
_journal_paper_doi 10.1039/c9cc09194g
_journal_volume 56
_journal_year 2020
_chemical_formula_moiety 'C22 H31 N7 O'
_chemical_formula_sum 'C22 H31 N7 O'
_chemical_formula_weight 409.54
_space_group_IT_number 61
_space_group_name_Hall '-P 2ac 2ab'
_space_group_name_H-M_alt 'P b c a'
_symmetry_cell_setting orthorhombic
_symmetry_Int_Tables_number 61
_symmetry_space_group_name_Hall '-P 2ac 2ab'
_symmetry_space_group_name_H-M 'P b c a'
_atom_sites_solution_hydrogens mixed
_audit_creation_date 2017-05-05T23:09:32-00:00
_audit_creation_method 'WinGX routine CIF_UPDATE'
_audit_update_record
;
2017-05-08 deposited with the CCDC.	2020-01-07 downloaded from the CCDC.
;
_cell_angle_alpha 90
_cell_angle_beta 90
_cell_angle_gamma 90
_cell_formula_units_Z 8
_cell_length_a 9.8856(6)
_cell_length_b 10.4180(5)
_cell_length_c 42.5525(16)
_cell_measurement_reflns_used 1042
_cell_measurement_temperature 130(2)
_cell_measurement_theta_max 20.995
_cell_measurement_theta_min 3.184
_cell_volume 4382.4(4)
_computing_cell_refinement 'CrysAlisPro 1.171.38.46 (Rigaku OD, 2015)'
_computing_data_collection 'CrysAlisPro 1.171.38.46 (Rigaku OD, 2015)'
_computing_data_reduction 'CrysAlisPro 1.171.38.46 (Rigaku OD, 2015)'
_computing_structure_refinement 'SHELXL-2014/6 (Sheldrick, 2014)'
_diffrn_ambient_environment N~2~
_diffrn_ambient_temperature 130(2)
_diffrn_detector 'CCD plate'
_diffrn_detector_area_resol_mean 10.3756
_diffrn_detector_type Atlas
_diffrn_measured_fraction_theta_full 0.994
_diffrn_measured_fraction_theta_max 0.9
_diffrn_measurement_device 'four-circle diffractometer'
_diffrn_measurement_device_type 'SuperNova, Dual, Cu at zero, Atlas'
_diffrn_measurement_method '\w scans'
_diffrn_orient_matrix_type 'CrysAlisPro convention (1999,Acta A55,543-557)'
_diffrn_orient_matrix_UB_11 -0.0587955
_diffrn_orient_matrix_UB_12 -0.0074284
_diffrn_orient_matrix_UB_13 0.0093798
_diffrn_orient_matrix_UB_21 0.0411549
_diffrn_orient_matrix_UB_22 -0.0080163
_diffrn_orient_matrix_UB_23 0.0135211
_diffrn_orient_matrix_UB_31 -0.0015678
_diffrn_orient_matrix_UB_32 0.0671773
_diffrn_orient_matrix_UB_33 0.0026411
_diffrn_radiation_monochromator mirror
_diffrn_radiation_probe x-ray
_diffrn_radiation_type MoK\a
_diffrn_radiation_wavelength 0.71073
_diffrn_reflns_av_R_equivalents 0.1206
_diffrn_reflns_av_unetI/netI 0.2083
_diffrn_reflns_Laue_measured_fraction_full 0.994
_diffrn_reflns_Laue_measured_fraction_max 0.9
_diffrn_reflns_limit_h_max 9
_diffrn_reflns_limit_h_min -12
_diffrn_reflns_limit_k_max 13
_diffrn_reflns_limit_k_min -8
_diffrn_reflns_limit_l_max 56
_diffrn_reflns_limit_l_min -34
_diffrn_reflns_number 13478
_diffrn_reflns_point_group_measured_fraction_full 0.994
_diffrn_reflns_point_group_measured_fraction_max 0.9
_diffrn_reflns_theta_full 25.242
_diffrn_reflns_theta_max 28.569
_diffrn_reflns_theta_min 2.998
_diffrn_source 'micro-focus sealed X-ray tube'
_diffrn_source_type 'SuperNova (Mo) X-ray Source'
_exptl_absorpt_coefficient_mu 0.081
_exptl_absorpt_correction_T_max 1
_exptl_absorpt_correction_T_min 0.2818
_exptl_absorpt_correction_type multi-scan
_exptl_absorpt_process_details
;
        CrysAlisPro 1.171.38.46 (Rigaku Oxford Diffraction, 2015)
        Empirical absorption correction using spherical harmonics,
 implemented in SCALE3 ABSPACK scaling algorithm.
;
_exptl_crystal_colour white
_exptl_crystal_density_diffrn 1.241
_exptl_crystal_description plate
_exptl_crystal_F_000 1760
_exptl_crystal_size_max 0.65
_exptl_crystal_size_mid 0.1
_exptl_crystal_size_min 0.04
_refine_diff_density_max 0.39
_refine_diff_density_min -0.379
_refine_diff_density_rms 0.069
_refine_ls_extinction_method none
_refine_ls_goodness_of_fit_ref 0.981
_refine_ls_hydrogen_treatment mixed
_refine_ls_matrix_type full
_refine_ls_number_parameters 276
_refine_ls_number_reflns 5024
_refine_ls_number_restraints 0
_refine_ls_restrained_S_all 0.981
_refine_ls_R_factor_all 0.2098
_refine_ls_R_factor_gt 0.0836
_refine_ls_shift/su_max 0
_refine_ls_shift/su_mean 0
_refine_ls_structure_factor_coef Fsqd
_refine_ls_weighting_details 'w=1/[\s^2^(Fo^2^)+(0.0671P)^2^] where P=(Fo^2^+2Fc^2^)/3'
_refine_ls_weighting_scheme calc
_refine_ls_wR_factor_gt 0.1581
_refine_ls_wR_factor_ref 0.2206
_reflns_Friedel_coverage 0
_reflns_number_gt 2043
_reflns_number_total 5024
_reflns_threshold_expression 'I > 2\s(I)'
_cod_data_source_file c9cc09194g2.cif
_cod_data_source_block mph159_2
_cod_database_code 7126133
_shelx_estimated_absorpt_t_min 0.949
_shelx_estimated_absorpt_t_max 0.997

loop_
_symmetry_equiv_pos_as_xyz
'x, y, z'
'-x+1/2, -y, z+1/2'
'-x, y+1/2, -z+1/2'
'x+1/2, -y+1/2, -z'
'-x, -y, -z'
'x-1/2, y, -z-1/2'
'x, -y-1/2, z-1/2'
'-x-1/2, y-1/2, z'

loop_
_atom_site_label
_atom_site_type_symbol
_atom_site_fract_x
_atom_site_fract_y
_atom_site_fract_z
_atom_site_U_iso_or_equiv
_atom_site_adp_type
_atom_site_occupancy
_atom_site_site_symmetry_order
_atom_site_calc_flag
_atom_site_refinement_flags_posn
_atom_site_refinement_flags_adp
_atom_site_refinement_flags_occupancy
_atom_site_disorder_assembly
_atom_site_disorder_group
O18 O 0.2984(3) 0.0246(2) 0.11883(6) 0.0333(7) Uani 1 1 d . . . . .
N19 N 0.2059(3) 0.2227(3) 0.11126(7) 0.0276(8) Uani 1 1 d . . . . .
N5 N -0.0693(3) 0.2571(3) 0.07358(7) 0.0302(8) Uani 1 1 d . . . . .
N2 N -0.1068(4) 0.0671(3) 0.09241(7) 0.0349(8) Uani 1 1 d . . . . .
N4 N -0.1733(4) 0.2057(3) 0.05689(8) 0.0392(9) Uani 1 1 d . . . . .
N12 N 0.4421(3) 0.3078(3) 0.08692(6) 0.0293(8) Uani 1 1 d . . . . .
H12 H 0.4363 0.3891 0.0924 0.035 Uiso 1 1 calc R U . . .
N24 N 0.2240(4) 0.3006(3) 0.21840(8) 0.0466(10) Uani 1 1 d . . . . .
H24 H 0.285 0.3362 0.2307 0.056 Uiso 1 1 calc R U . . .
N3 N -0.1945(4) 0.0919(3) 0.06844(8) 0.0402(9) Uani 1 1 d . . . . .
C17 C 0.3122(4) 0.1408(3) 0.11333(8) 0.0267(9) Uani 1 1 d . . . . .
C13 C 0.4494(4) 0.2034(3) 0.10952(8) 0.0281(9) Uani 1 1 d . . . . .
H13 H 0.5154 0.1379 0.1018 0.034 Uiso 1 1 calc R U . . .
C29 C -0.0199(5) 0.0612(4) 0.20086(10) 0.0421(11) Uani 1 1 d . . . . .
H29 H -0.078 0.0423 0.1837 0.051 Uiso 1 1 calc R U . . .
C15 C 0.4740(5) 0.1633(3) 0.16890(9) 0.0410(11) Uani 1 1 d . . . . .
H15A H 0.523 0.083 0.1651 0.062 Uiso 1 1 calc R U . . .
H15B H 0.377 0.1454 0.1705 0.062 Uiso 1 1 calc R U . . .
H15C H 0.5059 0.2019 0.1885 0.062 Uiso 1 1 calc R U . . .
C7 C 0.0206(4) 0.4030(3) 0.03297(8) 0.0350(10) Uani 1 1 d . . . . .
H7A H -0.0465 0.3618 0.019 0.042 Uiso 1 1 calc R U . . .
H7B H 0.0229 0.4955 0.0277 0.042 Uiso 1 1 calc R U . . .
C14 C 0.4994(4) 0.2564(3) 0.14163(8) 0.0304(9) Uani 1 1 d . . . . .
H14 H 0.4498 0.3381 0.1461 0.036 Uiso 1 1 calc R U . . .
C1 C -0.0297(4) 0.1705(3) 0.09516(9) 0.0286(9) Uani 1 1 d . . . . .
C10 C 0.4154(5) 0.3752(4) 0.03159(9) 0.0389(11) Uani 1 1 d . . . . .
H10A H 0.4839 0.4433 0.0348 0.047 Uiso 1 1 calc R U . . .
H10B H 0.4246 0.3438 0.0097 0.047 Uiso 1 1 calc R U . . .
C20 C 0.0702(4) 0.1863(3) 0.12129(8) 0.0284(9) Uani 1 1 d . . . . .
H20 H 0.0785 0.1008 0.1318 0.034 Uiso 1 1 calc R U . . .
C30 C 0.0662(4) 0.1677(4) 0.19968(8) 0.0326(10) Uani 1 1 d . . . . .
C22 C 0.0885(4) 0.2674(3) 0.17724(9) 0.0323(10) Uani 1 1 d . . . . .
C6 C -0.0271(4) 0.3882(3) 0.06675(8) 0.0327(10) Uani 1 1 d . . . . .
H6A H 0.0471 0.4126 0.0812 0.039 Uiso 1 1 calc R U . . .
H6B H -0.1039 0.4472 0.0705 0.039 Uiso 1 1 calc R U . . .
C8 C 0.1587(4) 0.3460(3) 0.02612(9) 0.0378(11) Uani 1 1 d . . . . .
H8A H 0.1653 0.3276 0.0033 0.045 Uiso 1 1 calc R U . . .
H8B H 0.1673 0.2635 0.0375 0.045 Uiso 1 1 calc R U . . .
C16 C 0.6500(4) 0.2864(4) 0.13991(10) 0.0410(11) Uani 1 1 d . . . . .
H16A H 0.6801 0.3223 0.16 0.062 Uiso 1 1 calc R U . . .
H16B H 0.6664 0.3487 0.1231 0.062 Uiso 1 1 calc R U . . .
H16C H 0.7003 0.2073 0.1355 0.062 Uiso 1 1 calc R U . . .
C11 C 0.4455(4) 0.2644(3) 0.05418(8) 0.0335(10) Uani 1 1 d . . . . .
H11A H 0.3776 0.1956 0.0511 0.04 Uiso 1 1 calc R U . . .
H11B H 0.5358 0.2283 0.0494 0.04 Uiso 1 1 calc R U . . .
C9 C 0.2761(4) 0.4331(4) 0.03557(9) 0.0363(10) Uani 1 1 d . . . . .
H9A H 0.2712 0.5127 0.0229 0.044 Uiso 1 1 calc R U . . .
H9B H 0.2644 0.4577 0.0579 0.044 Uiso 1 1 calc R U . . .
C21 C 0.0167(4) 0.2805(3) 0.14622(8) 0.0331(10) Uani 1 1 d . . . . .
H21A H 0.0278 0.3694 0.1384 0.04 Uiso 1 1 calc R U . . .
H21B H -0.0812 0.2651 0.1494 0.04 Uiso 1 1 calc R U . . .
C25 C 0.1529(5) 0.1924(4) 0.22531(9) 0.0409(11) Uani 1 1 d . . . . .
C23 C 0.1860(5) 0.3457(4) 0.18944(10) 0.0421(11) Uani 1 1 d . . . . .
H23 H 0.222 0.4198 0.1794 0.051 Uiso 1 1 calc R U . . .
C27 C 0.0635(6) 0.0111(5) 0.25260(11) 0.0665(17) Uani 1 1 d . . . . .
H27 H 0.0601 -0.0426 0.2706 0.08 Uiso 1 1 calc R U . . .
C28 C -0.0195(6) -0.0164(4) 0.22725(11) 0.0573(14) Uani 1 1 d . . . . .
H28 H -0.0769 -0.0895 0.228 0.069 Uiso 1 1 calc R U . . .
C26 C 0.1510(6) 0.1142(5) 0.25243(10) 0.0589(15) Uani 1 1 d . . . . .
H26 H 0.2079 0.1319 0.2699 0.071 Uiso 1 1 calc R U . . .
H19 H 0.224(5) 0.311(4) 0.1085(10) 0.071 Uiso 1 1 d . U . . .

loop_
_atom_site_aniso_label
_atom_site_aniso_U_11
_atom_site_aniso_U_22
_atom_site_aniso_U_33
_atom_site_aniso_U_23
_atom_site_aniso_U_13
_atom_site_aniso_U_12
O18 0.0453(19) 0.0260(15) 0.0287(15) -0.0003(12) -0.0033(13) 0.0004(12)
N19 0.0297(19) 0.0320(18) 0.0212(16) 0.0029(14) -0.0007(15) 0.0024(15)
N5 0.040(2) 0.0269(18) 0.0239(17) -0.0025(14) -0.0040(17) -0.0007(15)
N2 0.042(2) 0.0297(19) 0.0334(19) 0.0017(15) -0.0003(18) 0.0000(16)
N4 0.045(2) 0.037(2) 0.035(2) -0.0059(17) -0.0068(19) -0.0068(17)
N12 0.049(2) 0.0213(16) 0.0173(15) -0.0014(13) 0.0027(16) 0.0078(15)
N24 0.051(3) 0.057(2) 0.032(2) -0.0190(18) -0.0089(19) 0.004(2)
N3 0.044(2) 0.039(2) 0.038(2) -0.0024(17) -0.0019(18) -0.0034(17)
C17 0.036(2) 0.028(2) 0.0164(18) -0.0030(16) -0.0026(18) -0.0008(19)
C13 0.039(2) 0.025(2) 0.0204(19) -0.0011(16) 0.0013(18) 0.0026(17)
C29 0.052(3) 0.039(3) 0.035(2) 0.002(2) 0.008(2) 0.001(2)
C15 0.054(3) 0.039(2) 0.030(2) -0.0019(19) -0.005(2) -0.003(2)
C7 0.054(3) 0.031(2) 0.0194(19) 0.0066(17) -0.008(2) -0.006(2)
C14 0.039(2) 0.031(2) 0.0213(19) -0.0037(16) -0.006(2) 0.0002(18)
C1 0.034(2) 0.023(2) 0.029(2) 0.0001(18) 0.0011(19) 0.0019(18)
C10 0.056(3) 0.043(2) 0.0175(19) -0.0001(18) 0.004(2) -0.005(2)
C20 0.033(2) 0.028(2) 0.024(2) 0.0046(17) -0.0024(19) -0.0058(18)
C30 0.043(3) 0.034(2) 0.021(2) -0.0057(18) 0.004(2) 0.006(2)
C22 0.041(3) 0.033(2) 0.023(2) 0.0009(17) 0.002(2) 0.0020(19)
C6 0.043(3) 0.031(2) 0.024(2) -0.0001(17) -0.005(2) -0.0025(19)
C8 0.056(3) 0.036(2) 0.021(2) 0.0020(17) -0.005(2) -0.005(2)
C16 0.036(3) 0.049(3) 0.039(2) -0.005(2) -0.005(2) 0.003(2)
C11 0.042(3) 0.040(2) 0.0191(19) -0.0058(18) 0.0032(19) -0.0018(19)
C9 0.055(3) 0.033(2) 0.0206(19) 0.0055(17) 0.004(2) -0.006(2)
C21 0.039(3) 0.037(2) 0.024(2) 0.0013(18) 0.000(2) 0.0019(18)
C25 0.052(3) 0.048(3) 0.023(2) -0.006(2) 0.000(2) 0.013(2)
C23 0.053(3) 0.039(3) 0.034(2) -0.0008(19) 0.003(2) -0.002(2)
C27 0.103(5) 0.064(4) 0.032(3) 0.016(3) 0.021(3) 0.036(3)
C28 0.077(4) 0.049(3) 0.046(3) 0.014(3) 0.026(3) 0.008(3)
C26 0.077(4) 0.077(4) 0.022(2) -0.002(2) -0.004(3) 0.039(3)

loop_
_atom_type_symbol
_atom_type_description
_atom_type_scat_dispersion_real
_atom_type_scat_dispersion_imag
_atom_type_scat_source
C C 0.0033 0.0016 'International Tables Vol C Tables 4.2.6.8 and 6.1.1.4'
H H 0 0 'International Tables Vol C Tables 4.2.6.8 and 6.1.1.4'
N N 0.0061 0.0033 'International Tables Vol C Tables 4.2.6.8 and 6.1.1.4'
O O 0.0106 0.006 'International Tables Vol C Tables 4.2.6.8 and 6.1.1.4'

loop_
_geom_angle_atom_site_label_1
_geom_angle_atom_site_label_2
_geom_angle_atom_site_label_3
_geom_angle
_geom_angle_site_symmetry_1
_geom_angle_site_symmetry_3
_geom_angle_publ_flag
C17 N19 C20 122.0(3) . . ?
C17 N19 H19 118(3) . . ?
C20 N19 H19 118(3) . . ?
C1 N5 N4 108.2(3) . . ?
C1 N5 C6 132.9(3) . . ?
N4 N5 C6 118.8(3) . . ?
C1 N2 N3 106.1(3) . . ?
N3 N4 N5 106.5(3) . . ?
C13 N12 C11 113.4(3) . . ?
C13 N12 H12 123.3 . . ?
C11 N12 H12 123.3 . . ?
C25 N24 C23 109.7(4) . . ?
C25 N24 H24 125.1 . . ?
C23 N24 H24 125.1 . . ?
N4 N3 N2 110.7(3) . . ?
O18 C17 N19 122.8(4) . . ?
O18 C17 C13 122.7(3) . . ?
N19 C17 C13 114.5(3) . . ?
N12 C13 C17 110.4(3) . . ?
N12 C13 C14 109.4(3) . . ?
C17 C13 C14 110.1(3) . . ?
N12 C13 H13 109 . . ?
C17 C13 H13 109 . . ?
C14 C13 H13 109 . . ?
C28 C29 C30 119.4(4) . . ?
C28 C29 H29 120.3 . . ?
C30 C29 H29 120.3 . . ?
C14 C15 H15A 109.5 . . ?
C14 C15 H15B 109.5 . . ?
H15A C15 H15B 109.5 . . ?
C14 C15 H15C 109.5 . . ?
H15A C15 H15C 109.5 . . ?
H15B C15 H15C 109.5 . . ?
C8 C7 C6 114.9(3) . . ?
C8 C7 H7A 108.5 . . ?
C6 C7 H7A 108.5 . . ?
C8 C7 H7B 108.5 . . ?
C6 C7 H7B 108.5 . . ?
H7A C7 H7B 107.5 . . ?
C16 C14 C15 109.0(3) . . ?
C16 C14 C13 109.9(3) . . ?
C15 C14 C13 112.9(3) . . ?
C16 C14 H14 108.3 . . ?
C15 C14 H14 108.3 . . ?
C13 C14 H14 108.3 . . ?
N2 C1 N5 108.5(3) . . ?
N2 C1 C20 122.3(3) . . ?
N5 C1 C20 128.7(3) . . ?
C9 C10 C11 114.0(3) . . ?
C9 C10 H10A 108.7 . . ?
C11 C10 H10A 108.7 . . ?
C9 C10 H10B 108.7 . . ?
C11 C10 H10B 108.7 . . ?
H10A C10 H10B 107.6 . . ?
N19 C20 C1 114.7(3) . . ?
N19 C20 C21 110.6(3) . . ?
C1 C20 C21 110.8(3) . . ?
N19 C20 H20 106.7 . . ?
C1 C20 H20 106.7 . . ?
C21 C20 H20 106.7 . . ?
C29 C30 C25 119.1(4) . . ?
C29 C30 C22 134.0(4) . . ?
C25 C30 C22 106.9(4) . . ?
C23 C22 C30 106.8(4) . . ?
C23 C22 C21 127.8(3) . . ?
C30 C22 C21 125.4(4) . . ?
N5 C6 C7 111.8(3) . . ?
N5 C6 H6A 109.2 . . ?
C7 C6 H6A 109.2 . . ?
N5 C6 H6B 109.2 . . ?
C7 C6 H6B 109.2 . . ?
H6A C6 H6B 107.9 . . ?
C7 C8 C9 113.6(3) . . ?
C7 C8 H8A 108.8 . . ?
C9 C8 H8A 108.8 . . ?
C7 C8 H8B 108.8 . . ?
C9 C8 H8B 108.8 . . ?
H8A C8 H8B 107.7 . . ?
C14 C16 H16A 109.5 . . ?
C14 C16 H16B 109.5 . . ?
H16A C16 H16B 109.5 . . ?
C14 C16 H16C 109.5 . . ?
H16A C16 H16C 109.5 . . ?
H16B C16 H16C 109.5 . . ?
N12 C11 C10 111.1(3) . . ?
N12 C11 H11A 109.4 . . ?
C10 C11 H11A 109.4 . . ?
N12 C11 H11B 109.4 . . ?
C10 C11 H11B 109.4 . . ?
H11A C11 H11B 108 . . ?
C10 C9 C8 115.2(3) . . ?
C10 C9 H9A 108.5 . . ?
C8 C9 H9A 108.5 . . ?
C10 C9 H9B 108.5 . . ?
C8 C9 H9B 108.5 . . ?
H9A C9 H9B 107.5 . . ?
C22 C21 C20 112.6(3) . . ?
C22 C21 H21A 109.1 . . ?
C20 C21 H21A 109.1 . . ?
C22 C21 H21B 109.1 . . ?
C20 C21 H21B 109.1 . . ?
H21A C21 H21B 107.8 . . ?
N24 C25 C30 107.3(4) . . ?
N24 C25 C26 131.4(4) . . ?
C30 C25 C26 121.3(5) . . ?
C22 C23 N24 109.3(4) . . ?
C22 C23 H23 125.4 . . ?
N24 C23 H23 125.4 . . ?
C26 C27 C28 121.9(4) . . ?
C26 C27 H27 119 . . ?
C28 C27 H27 119 . . ?
C29 C28 C27 120.8(5) . . ?
C29 C28 H28 119.6 . . ?
C27 C28 H28 119.6 . . ?
C27 C26 C25 117.5(5) . . ?
C27 C26 H26 121.3 . . ?
C25 C26 H26 121.3 . . ?

loop_
_geom_bond_atom_site_label_1
_geom_bond_atom_site_label_2
_geom_bond_distance
_geom_bond_site_symmetry_2
_geom_bond_publ_flag
O18 C17 1.240(4) . ?
N19 C17 1.357(4) . ?
N19 C20 1.458(5) . ?
N19 H19 0.95(4) . ?
N5 C1 1.345(4) . ?
N5 N4 1.359(4) . ?
N5 C6 1.458(4) . ?
N2 C1 1.325(4) . ?
N2 N3 1.364(4) . ?
N4 N3 1.300(4) . ?
N12 C13 1.453(4) . ?
N12 C11 1.465(4) . ?
N12 H12 0.88 . ?
N24 C25 1.361(5) . ?
N24 C23 1.371(5) . ?
N24 H24 0.88 . ?
C17 C13 1.514(5) . ?
C13 C14 1.554(5) . ?
C13 H13 1 . ?
C29 C28 1.384(5) . ?
C29 C30 1.400(5) . ?
C29 H29 0.95 . ?
C15 C14 1.533(5) . ?
C15 H15A 0.98 . ?
C15 H15B 0.98 . ?
C15 H15C 0.98 . ?
C7 C8 1.517(5) . ?
C7 C6 1.520(5) . ?
C7 H7A 0.99 . ?
C7 H7B 0.99 . ?
C14 C16 1.523(5) . ?
C14 H14 1 . ?
C1 C20 1.496(5) . ?
C10 C9 1.513(6) . ?
C10 C11 1.532(5) . ?
C10 H10A 0.99 . ?
C10 H10B 0.99 . ?
C20 C21 1.540(5) . ?
C20 H20 1 . ?
C30 C25 1.411(5) . ?
C30 C22 1.428(5) . ?
C22 C23 1.365(5) . ?
C22 C21 1.505(5) . ?
C6 H6A 0.99 . ?
C6 H6B 0.99 . ?
C8 C9 1.527(5) . ?
C8 H8A 0.99 . ?
C8 H8B 0.99 . ?
C16 H16A 0.98 . ?
C16 H16B 0.98 . ?
C16 H16C 0.98 . ?
C11 H11A 0.99 . ?
C11 H11B 0.99 . ?
C9 H9A 0.99 . ?
C9 H9B 0.99 . ?
C21 H21A 0.99 . ?
C21 H21B 0.99 . ?
C25 C26 1.413(6) . ?
C23 H23 0.95 . ?
C27 C26 1.379(7) . ?
C27 C28 1.385(7) . ?
C27 H27 0.95 . ?
C28 H28 0.95 . ?
C26 H26 0.95 . ?

loop_
_geom_torsion_atom_site_label_1
_geom_torsion_atom_site_label_2
_geom_torsion_atom_site_label_3
_geom_torsion_atom_site_label_4
_geom_torsion
_geom_torsion_site_symmetry_1
_geom_torsion_site_symmetry_2
_geom_torsion_site_symmetry_3
_geom_torsion_site_symmetry_4
_geom_torsion_publ_flag
C1 N5 N4 N3 0.2(4) . . . . ?
C6 N5 N4 N3 -177.1(3) . . . . ?
N5 N4 N3 N2 0.0(4) . . . . ?
C1 N2 N3 N4 -0.2(4) . . . . ?
C20 N19 C17 O18 12.2(5) . . . . ?
C20 N19 C17 C13 -165.8(3) . . . . ?
C11 N12 C13 C17 -80.0(4) . . . . ?
C11 N12 C13 C14 158.7(3) . . . . ?
O18 C17 C13 N12 146.9(3) . . . . ?
N19 C17 C13 N12 -35.1(4) . . . . ?
O18 C17 C13 C14 -92.2(4) . . . . ?
N19 C17 C13 C14 85.8(4) . . . . ?
N12 C13 C14 C16 -73.6(4) . . . . ?
C17 C13 C14 C16 164.8(3) . . . . ?
N12 C13 C14 C15 164.4(3) . . . . ?
C17 C13 C14 C15 42.9(4) . . . . ?
N3 N2 C1 N5 0.3(4) . . . . ?
N3 N2 C1 C20 173.4(3) . . . . ?
N4 N5 C1 N2 -0.3(4) . . . . ?
C6 N5 C1 N2 176.4(4) . . . . ?
N4 N5 C1 C20 -172.8(4) . . . . ?
C6 N5 C1 C20 3.9(7) . . . . ?
C17 N19 C20 C1 -110.4(4) . . . . ?
C17 N19 C20 C21 123.4(3) . . . . ?
N2 C1 C20 N19 129.8(4) . . . . ?
N5 C1 C20 N19 -58.7(5) . . . . ?
N2 C1 C20 C21 -104.0(4) . . . . ?
N5 C1 C20 C21 67.5(5) . . . . ?
C28 C29 C30 C25 0.9(6) . . . . ?
C28 C29 C30 C22 -177.8(4) . . . . ?
C29 C30 C22 C23 179.6(4) . . . . ?
C25 C30 C22 C23 0.7(5) . . . . ?
C29 C30 C22 C21 -0.5(7) . . . . ?
C25 C30 C22 C21 -179.4(4) . . . . ?
C1 N5 C6 C7 122.9(4) . . . . ?
N4 N5 C6 C7 -60.7(5) . . . . ?
C8 C7 C6 N5 -74.3(4) . . . . ?
C6 C7 C8 C9 -81.6(4) . . . . ?
C13 N12 C11 C10 171.1(3) . . . . ?
C9 C10 C11 N12 -62.3(4) . . . . ?
C11 C10 C9 C8 -68.1(4) . . . . ?
C7 C8 C9 C10 175.2(3) . . . . ?
C23 C22 C21 C20 103.1(5) . . . . ?
C30 C22 C21 C20 -76.8(5) . . . . ?
N19 C20 C21 C22 -70.5(4) . . . . ?
C1 C20 C21 C22 161.2(3) . . . . ?
C23 N24 C25 C30 0.0(5) . . . . ?
C23 N24 C25 C26 -177.0(5) . . . . ?
C29 C30 C25 N24 -179.5(3) . . . . ?
C22 C30 C25 N24 -0.4(4) . . . . ?
C29 C30 C25 C26 -2.1(6) . . . . ?
C22 C30 C25 C26 177.0(4) . . . . ?
C30 C22 C23 N24 -0.7(5) . . . . ?
C21 C22 C23 N24 179.4(4) . . . . ?
C25 N24 C23 C22 0.5(5) . . . . ?
C30 C29 C28 C27 0.8(7) . . . . ?
C26 C27 C28 C29 -1.5(8) . . . . ?
C28 C27 C26 C25 0.3(7) . . . . ?
N24 C25 C26 C27 178.2(5) . . . . ?
C30 C25 C26 C27 1.5(7) . . . . ?
